data_2310520
loop_
_publ_author_name
'Ban, Z.'
'Sikirica, M.'

_publ_section_title
;
 The crystal structure of ternary silicides Th M2 Si2
 (M=Cr,Mn,Fe,Co,Ni,Cu)
;
_journal_name_full 'Acta Crystallographica (1,1948-23,1967)'
_journal_page_first 594
_journal_page_last 599
_journal_volume 18
_journal_year 1965
_chemical_formula_sum 'Mn2 Si2 Th'
_chemical_name_systematic 'Th Mn2 Si2'
_space_group_IT_number 139
_symmetry_space_group_name_Hall '-I 4 2'
_symmetry_space_group_name_H-M 'I 4/m m m'
_cell_angle_alpha 90
_cell_angle_beta 90
_cell_angle_gamma 90
_cell_formula_units_Z 2
_cell_length_a 4.021
_cell_length_b 4.021
_cell_length_c 10.493
_cell_volume 169.655
_citation_journal_id_ASTM ACCRA9
_cod_data_source_file Ban_ACCRA9_1965_1876.cif
_cod_data_source_block Mn2Si2Th1
_cod_original_cell_volume 169.6554
_cod_original_formula_sum 'Mn2 Si2 Th1'
_cod_database_code 2310520

loop_
_symmetry_equiv_pos_as_xyz
x,y,z
-y,x,z
-x,-y,z
y,-x,z
x,-y,-z
y,x,-z
-x,y,-z
-y,-x,-z
-x,-y,-z
y,-x,-z
x,y,-z
-y,x,-z
-x,y,z
-y,-x,z
x,-y,z
y,x,z
x+1/2,y+1/2,z+1/2
-y+1/2,x+1/2,z+1/2
-x+1/2,-y+1/2,z+1/2
y+1/2,-x+1/2,z+1/2
x+1/2,-y+1/2,-z+1/2
y+1/2,x+1/2,-z+1/2
-x+1/2,y+1/2,-z+1/2
-y+1/2,-x+1/2,-z+1/2
-x+1/2,-y+1/2,-z+1/2
y+1/2,-x+1/2,-z+1/2
x+1/2,y+1/2,-z+1/2
-y+1/2,x+1/2,-z+1/2
-x+1/2,y+1/2,z+1/2
-y+1/2,-x+1/2,z+1/2
x+1/2,-y+1/2,z+1/2
y+1/2,x+1/2,z+1/2

loop_
_atom_site_label
_atom_site_type_symbol
_atom_site_fract_x
_atom_site_fract_y
_atom_site_fract_z
_atom_site_occupancy
_atom_site_U_iso_or_equiv
Th1 Th+4 0 0 0 1 0.0
Si1 Si-4 0 0 0.386 1 0.0
Mn1 Mn+2 0 0.5 0.25 1 0.0
